data_1502694
loop_
_publ_author_name
'Goeltz, John C.'
'Benson, Eric E.'
'Kubiak, Clifford P.'

_publ_section_title
;
 Electronic structural effects in self-exchange reactions.
;
_journal_issue 45
_journal_name_full 'The journal of physical chemistry. B'
_journal_page_first 14729
_journal_page_last 14734
_journal_paper_doi 10.1021/jp103009b
_journal_volume 114
_journal_year 2010
_chemical_formula_sum 'C34 H35 Cl9 N2 O14 Ru3'
_chemical_formula_weight 1317.90
_chemical_name_systematic
; 
 ? 
;
_space_group_IT_number 14
_symmetry_cell_setting monoclinic
_symmetry_space_group_name_Hall '-P 2yn'
_symmetry_space_group_name_H-M 'P 1 21/n 1'
_atom_sites_solution_hydrogens geom
_atom_sites_solution_primary direct
_atom_sites_solution_secondary difmap
_audit_creation_method SHELXL-97
_cell_angle_alpha 90.00
_cell_angle_beta 95.826(6)
_cell_angle_gamma 90.00
_cell_formula_units_Z 4
_cell_length_a 14.657(6)
_cell_length_b 18.300(8)
_cell_length_c 17.958(8)
_cell_measurement_reflns_used 9945
_cell_measurement_temperature 150(2)
_cell_measurement_theta_max 25.58
_cell_measurement_theta_min 2.19
_cell_volume 4792(4)
_computing_cell_refinement 'Bruker SAINT'
_computing_data_collection 'Bruker APEX2'
_computing_data_reduction 'Bruker SAINT'
_computing_molecular_graphics 'Bruker SHELXTL'
_computing_publication_material 'Bruker SHELXTL'
_computing_structure_refinement 'SHELXL-97 (Sheldrick, 2008)'
_computing_structure_solution 'SHELXS-97 (Sheldrick, 2008)'
_diffrn_ambient_temperature 150(2)
_diffrn_measured_fraction_theta_full 1.000
_diffrn_measured_fraction_theta_max 0.993
_diffrn_measurement_device_type 'Bruker APEX CCD'
_diffrn_measurement_method '\f and \w scans'
_diffrn_radiation_monochromator graphite
_diffrn_radiation_source 'fine-focus sealed tube'
_diffrn_radiation_type MoK\a
_diffrn_radiation_wavelength 0.71073
_diffrn_reflns_av_R_equivalents 0.0455
_diffrn_reflns_av_sigmaI/netI 0.0361
_diffrn_reflns_limit_h_max 17
_diffrn_reflns_limit_h_min -17
_diffrn_reflns_limit_k_max 22
_diffrn_reflns_limit_k_min -22
_diffrn_reflns_limit_l_max 21
_diffrn_reflns_limit_l_min -21
_diffrn_reflns_number 43463
_diffrn_reflns_theta_full 25.00
_diffrn_reflns_theta_max 25.68
_diffrn_reflns_theta_min 1.59
_exptl_absorpt_coefficient_mu 1.497
_exptl_absorpt_correction_T_max 0.8648
_exptl_absorpt_correction_T_min 0.6623
_exptl_absorpt_correction_type multi-scan
_exptl_absorpt_process_details SADABS
_exptl_crystal_colour blue
_exptl_crystal_density_diffrn 1.827
_exptl_crystal_density_method 'not measured'
_exptl_crystal_description rod
_exptl_crystal_F_000 2600
_exptl_crystal_size_max 0.30
_exptl_crystal_size_mid 0.20
_exptl_crystal_size_min 0.10
_refine_diff_density_max 1.714
_refine_diff_density_min -1.471
_refine_diff_density_rms 0.102
_refine_ls_extinction_method none
_refine_ls_goodness_of_fit_ref 1.051
_refine_ls_hydrogen_treatment mixed
_refine_ls_matrix_type full
_refine_ls_number_parameters 619
_refine_ls_number_reflns 9022
_refine_ls_number_restraints 0
_refine_ls_restrained_S_all 1.051
_refine_ls_R_factor_all 0.0529
_refine_ls_R_factor_gt 0.0388
_refine_ls_shift/su_max 2.619
_refine_ls_shift/su_mean 0.009
_refine_ls_structure_factor_coef Fsqd
_refine_ls_weighting_details 'calc w=1/[\s^2^(Fo^2^)+(0.0308P)^2^+15.8894P] where P=(Fo^2^+2Fc^2^)/3'
_refine_ls_weighting_scheme calc
_refine_ls_wR_factor_gt 0.0866
_refine_ls_wR_factor_ref 0.0959
_reflns_number_gt 7336
_reflns_number_total 9022
_reflns_threshold_expression >2\s(I)
_cod_data_source_file jp103009b_si_003.cif
_cod_data_source_block jg_041409_0m
_cod_depositor_comments
;
The following automatic conversions were performed:

'_symmetry_cell_setting' value 'Monoclinic' changed to 'monoclinic'
according to /home/saulius/struct/CIF-dictionaries/cif_core.dic
dictionary named 'cif_core.dic' version 2.4.2 from 2011-04-26.

Automatic conversion script
Id: cif_fix_values 1715 2011-07-08 13:25:40Z adriana 
;
_cod_original_sg_symbol_H-M P2(1)/n
_cod_database_code 1502694

loop_
_symmetry_equiv_pos_as_xyz
'x, y, z'
'-x+1/2, y+1/2, -z+1/2'
'-x, -y, -z'
'x-1/2, -y-1/2, z-1/2'

loop_
_atom_site_label
_atom_site_type_symbol
_atom_site_fract_x
_atom_site_fract_y
_atom_site_fract_z
_atom_site_U_iso_or_equiv
_atom_site_adp_type
_atom_site_occupancy
_atom_site_symmetry_multiplicity
_atom_site_calc_flag
_atom_site_refinement_flags
_atom_site_disorder_assembly
_atom_site_disorder_group
C27A C 0.7650(8) 0.0491(10) 1.0045(10) 0.029(3) Uani 0.50 1 d P A 3
H27A H 0.7167 0.0636 1.0328 0.035 Uiso 0.50 1 calc PR A 3
C28A C 0.7860(7) -0.0215(10) 0.9950(9) 0.032(3) Uani 0.50 1 d P A 3
H28A H 0.7511 -0.0582 1.0166 0.038 Uiso 0.50 1 calc PR A 3
C29A C 0.9818(8) -0.0065(6) 0.8814(7) 0.042(3) Uani 0.50 1 d P A 3
H29A H 1.0212 0.0307 0.8664 0.051 Uiso 0.50 1 calc PR A 3
C30A C 1.0040(8) -0.0774(6) 0.8746(8) 0.050(3) Uani 0.50 1 d P A 3
H30A H 1.0542 -0.0899 0.8476 0.060 Uiso 0.50 1 calc PR A 3
C31A C 0.9549(15) -0.1336(12) 0.9065(10) 0.046(4) Uani 0.50 1 d P A 3
H31A H 0.9727 -0.1832 0.9025 0.055 Uiso 0.50 1 calc PR A 3
C27B C 0.8113(17) 0.0501(11) 1.0118(12) 0.099(9) Uani 0.50 1 d P A 4
H27B H 0.7837 0.0623 1.0558 0.118 Uiso 0.50 1 calc PR A 4
C28B C 0.834(2) -0.0226(10) 1.0053(13) 0.128(12) Uani 0.50 1 d P A 4
H28B H 0.8253 -0.0556 1.0447 0.153 Uiso 0.50 1 calc PR A 4
C29B C 0.9455(9) -0.0110(7) 0.8320(10) 0.062(4) Uani 0.50 1 d P A 4
H29B H 0.9548 0.0254 0.7958 0.075 Uiso 0.50 1 calc PR A 4
C30B C 0.9660(10) -0.0825(7) 0.8195(10) 0.069(4) Uani 0.50 1 d P A 4
H30B H 0.9935 -0.0964 0.7759 0.083 Uiso 0.50 1 calc PR A 4
C31B C 0.9459(17) -0.1344(11) 0.8715(10) 0.053(5) Uani 0.50 1 d P A 4
H31B H 0.9669 -0.1829 0.8657 0.064 Uiso 0.50 1 calc PR A 4
C25 C 0.8651(5) -0.0442(3) 0.9500(3) 0.057(3) Uani 1.00(2) 1 d . . .
C24 C 0.9055(4) 0.0104(3) 0.9089(4) 0.063(3) Uani 1.00(2) 1 d . A .
C23 C 0.8795(4) 0.0845(3) 0.9224(4) 0.053(2) Uani 1.00(2) 1 d . . .
H23 H 0.9069 0.1222 0.8958 0.063 Uiso 1.00(10) 1 calc R A .
C22 C 0.7644(3) 0.4918(2) 0.8004(2) 0.0310(10) Uani 1 1 d . . .
H22 H 0.7088 0.4667 0.7857 0.037 Uiso 1 1 calc R . .
C14 C 0.8894(3) 0.5100(2) 0.8874(2) 0.0289(9) Uani 1 1 d . . .
H14 H 0.9227 0.4976 0.9338 0.035 Uiso 1 1 calc R . .
C1 C 0.5481(3) 0.3428(3) 1.1295(3) 0.0358(11) Uani 1 1 d . A .
C3 C 0.7971(4) 0.1880(3) 1.2228(3) 0.0453(13) Uani 1 1 d . . .
H3A H 0.7504 0.1555 1.2401 0.068 Uiso 1 1 calc R . .
H3B H 0.8105 0.2273 1.2592 0.068 Uiso 1 1 calc R . .
H3C H 0.8532 0.1601 1.2176 0.068 Uiso 1 1 calc R . .
C21 C 0.7929(3) 0.5452(2) 0.7546(2) 0.0348(10) Uani 1 1 d . . .
H21 H 0.7577 0.5560 0.7086 0.042 Uiso 1 1 calc R . .
C20 C 0.8743(3) 0.5841(2) 0.7756(2) 0.0314(10) Uani 1 1 d . . .
C15 C 0.9241(3) 0.5665(2) 0.8447(2) 0.0291(9) Uani 1 1 d . . .
C16 C 1.0052(3) 0.6051(3) 0.8687(3) 0.0340(10) Uani 1 1 d . . .
H16 H 1.0386 0.5933 0.9153 0.041 Uiso 1 1 calc R . .
C19 C 0.9093(3) 0.6400(3) 0.7307(3) 0.0370(11) Uani 1 1 d . . .
H19 H 0.8779 0.6519 0.6833 0.044 Uiso 1 1 calc R . .
C18 C 0.9871(4) 0.6760(3) 0.7557(3) 0.0420(12) Uani 1 1 d . . .
H18 H 1.0094 0.7134 0.7256 0.050 Uiso 1 1 calc R . .
C17 C 1.0357(3) 0.6593(3) 0.8251(3) 0.0425(12) Uani 1 1 d . . .
H17 H 1.0898 0.6857 0.8417 0.051 Uiso 1 1 calc R . .
C34 C 0.4959(4) 0.1216(3) 0.1721(3) 0.0583(16) Uani 1 1 d . . .
H34 H 0.4979 0.1688 0.1442 0.070 Uiso 1 1 calc R . .
C32 C 0.6465(3) 0.6852(2) 0.9945(2) 0.0346(10) Uani 1 1 d . . .
H32 H 0.5779 0.6835 0.9894 0.041 Uiso 1 1 calc R . .
C26 C 0.8917(7) -0.1177(3) 0.9379(4) 0.068(3) Uani 1.00(3) 1 d . A .
C33 C 0.2973(3) 0.6082(2) 0.7174(3) 0.0367(11) Uani 1 1 d . . .
H33 H 0.3035 0.6235 0.7711 0.044 Uiso 1 1 calc R . .
N1 N 0.8137(2) 0.47347(18) 0.86667(19) 0.0264(8) Uani 1 1 d . A .
O14 O 0.4936(2) 0.3512(2) 1.17114(19) 0.0476(9) Uani 1 1 d . . .
Cl1 Cl 0.68761(10) 0.60244(7) 0.96226(7) 0.0504(3) Uani 1 1 d . . .
Cl2 Cl 0.68578(11) 0.69874(7) 1.08927(7) 0.0512(3) Uani 1 1 d . . .
Cl3 Cl 0.68144(12) 0.75894(8) 0.94181(8) 0.0591(4) Uani 1 1 d . . .
Cl4 Cl 0.39692(13) 0.07255(10) 0.13754(11) 0.0789(5) Uani 1 1 d . . .
Cl5 Cl 0.48932(19) 0.14003(14) 0.26689(10) 0.1131(9) Uani 1 1 d . . .
Cl6 Cl 0.59495(11) 0.07015(9) 0.15908(9) 0.0645(4) Uani 1 1 d . . .
Cl7 Cl 0.36625(11) 0.66542(8) 0.66821(8) 0.0563(4) Uani 1 1 d . . .
Cl8 Cl 0.18209(10) 0.61598(7) 0.68187(9) 0.0551(4) Uani 1 1 d . . .
Cl9 Cl 0.33272(10) 0.51700(7) 0.71257(8) 0.0547(4) Uani 1 1 d . . .
C4 C 0.5769(4) 0.1818(3) 0.9854(3) 0.0390(12) Uani 1 1 d . . .
C5 C 0.4988(4) 0.1297(3) 0.9623(3) 0.0539(15) Uani 1 1 d . . .
H5A H 0.4415 0.1498 0.9773 0.081 Uiso 1 1 calc R . .
H5B H 0.5112 0.0824 0.9868 0.081 Uiso 1 1 calc R . .
H5C H 0.4933 0.1232 0.9079 0.081 Uiso 1 1 calc R . .
C2 C 0.7621(3) 0.2201(2) 1.1484(2) 0.0340(10) Uani 1 1 d . . .
C10 C 0.5658(3) 0.4203(2) 0.9302(2) 0.0309(10) Uani 1 1 d . . .
C11 C 0.4866(3) 0.4597(3) 0.8883(3) 0.0436(12) Uani 1 1 d . . .
H11A H 0.4430 0.4240 0.8648 0.065 Uiso 1 1 calc R . .
H11B H 0.5092 0.4907 0.8496 0.065 Uiso 1 1 calc R . .
H11C H 0.4560 0.4901 0.9231 0.065 Uiso 1 1 calc R . .
C12 C 0.7673(3) 0.4590(2) 1.0815(2) 0.0269(9) Uani 1 1 d . . .
C13 C 0.8062(3) 0.5171(2) 1.1348(2) 0.0343(10) Uani 1 1 d . . .
H13A H 0.7561 0.5462 1.1517 0.052 Uiso 1 1 calc R . .
H13B H 0.8470 0.5489 1.1094 0.052 Uiso 1 1 calc R . .
H13C H 0.8409 0.4940 1.1781 0.052 Uiso 1 1 calc R . .
C8 C 0.9471(3) 0.2999(2) 0.9691(2) 0.0331(10) Uani 1 1 d . . .
C9 C 1.0505(4) 0.3027(3) 0.9728(3) 0.0461(13) Uani 1 1 d . . .
H9A H 1.0770 0.2866 1.0224 0.069 Uiso 1 1 calc R . .
H9B H 1.0700 0.3529 0.9640 0.069 Uiso 1 1 calc R . .
H9C H 1.0714 0.2704 0.9345 0.069 Uiso 1 1 calc R . .
C6 C 0.7652(3) 0.2693(2) 0.8192(2) 0.0325(10) Uani 1 1 d . . .
C7 C 0.7692(4) 0.2521(3) 0.7377(3) 0.0410(12) Uani 1 1 d . . .
H7A H 0.7931 0.2025 0.7327 0.062 Uiso 1 1 calc R . .
H7B H 0.8097 0.2871 0.7161 0.062 Uiso 1 1 calc R . .
H7C H 0.7075 0.2554 0.7113 0.062 Uiso 1 1 calc R . .
N2 N 0.8216(4) 0.1032(2) 0.9680(2) 0.0454(11) Uani 1 1 d . A .
O1 O 0.7309(2) 0.30865(15) 0.99019(15) 0.0288(7) Uani 1 1 d . A .
O2 O 0.6499(3) 0.16986(17) 0.95572(17) 0.0400(8) Uani 1 1 d . A .
O3 O 0.7815(2) 0.18580(16) 1.09104(17) 0.0389(8) Uani 1 1 d . A .
O4 O 0.5625(2) 0.23090(17) 1.03189(17) 0.0377(8) Uani 1 1 d . A .
O5 O 0.7164(2) 0.27794(16) 1.15002(16) 0.0324(7) Uani 1 1 d . A .
O6 O 0.5468(2) 0.37603(17) 0.97971(16) 0.0339(7) Uani 1 1 d . A .
O7 O 0.6998(2) 0.42346(16) 1.10034(16) 0.0306(7) Uani 1 1 d . A .
O8 O 0.8075(2) 0.45034(15) 1.02270(16) 0.0290(7) Uani 1 1 d . A .
O9 O 0.6447(2) 0.43634(15) 0.91277(16) 0.0301(7) Uani 1 1 d . A .
O10 O 0.9043(2) 0.35291(16) 0.93688(16) 0.0310(7) Uani 1 1 d . A .
O11 O 0.7384(2) 0.33339(16) 0.83345(16) 0.0326(7) Uani 1 1 d . A .
O12 O 0.9123(2) 0.24477(16) 0.99788(17) 0.0355(7) Uani 1 1 d . A .
O13 O 0.7889(2) 0.22035(16) 0.86645(16) 0.0343(7) Uani 1 1 d . A .
Ru1 Ru 0.77774(3) 0.213175(18) 0.979561(19) 0.03187(10) Uani 1 1 d . . .
Ru2 Ru 0.63405(3) 0.326836(19) 1.063304(19) 0.02860(10) Uani 1 1 d . . .
Ru3 Ru 0.76959(2) 0.386632(18) 0.932139(18) 0.02584(9) Uani 1 1 d . . .
H26 H 0.862(5) -0.148(4) 0.968(4) 0.07(2) Uiso 1 1 d . . .

loop_
_atom_site_aniso_label
_atom_site_aniso_U_11
_atom_site_aniso_U_22
_atom_site_aniso_U_33
_atom_site_aniso_U_23
_atom_site_aniso_U_13
_atom_site_aniso_U_12
C27A 0.025(5) 0.029(6) 0.033(6) -0.005(4) 0.006(5) -0.002(5)
C28A 0.024(5) 0.044(7) 0.028(6) 0.003(5) 0.008(4) -0.002(4)
C29A 0.039(7) 0.030(5) 0.061(7) -0.003(5) 0.018(6) -0.002(5)
C30A 0.044(7) 0.037(6) 0.071(8) -0.002(6) 0.019(6) 0.009(5)
C31A 0.041(8) 0.037(7) 0.059(11) 0.021(9) 0.003(10) 0.008(6)
C27B 0.22(3) 0.029(8) 0.058(12) 0.009(8) 0.073(18) 0.021(16)
C28B 0.32(4) 0.018(7) 0.055(12) 0.004(7) 0.05(2) 0.014(16)
C29B 0.051(8) 0.038(6) 0.104(12) 0.016(7) 0.034(8) 0.007(6)
C30B 0.071(10) 0.038(7) 0.106(12) 0.008(7) 0.044(9) 0.017(6)
C31B 0.060(11) 0.030(6) 0.070(12) 0.007(10) 0.006(11) 0.013(6)
C25 0.087(5) 0.031(3) 0.049(4) 0.001(2) -0.022(3) 0.000(3)
C24 0.032(3) 0.034(3) 0.123(6) 0.003(3) 0.014(3) 0.000(2)
C23 0.032(3) 0.029(3) 0.095(5) 0.010(3) 0.001(3) -0.001(2)
C22 0.030(2) 0.033(2) 0.030(2) 0.0036(18) 0.0013(19) 0.0015(19)
C14 0.032(2) 0.031(2) 0.023(2) 0.0013(17) 0.0028(18) 0.0071(19)
C1 0.038(3) 0.038(2) 0.030(2) 0.0071(19) -0.003(2) -0.005(2)
C3 0.071(4) 0.032(2) 0.031(3) 0.005(2) -0.005(2) 0.003(2)
C21 0.037(3) 0.038(2) 0.028(2) 0.0069(19) 0.001(2) 0.007(2)
C20 0.034(3) 0.031(2) 0.029(2) 0.0003(18) 0.0052(19) 0.0073(19)
C15 0.028(2) 0.029(2) 0.031(2) 0.0022(17) 0.0084(18) 0.0045(18)
C16 0.033(3) 0.042(3) 0.028(2) 0.0021(19) 0.0032(19) 0.004(2)
C19 0.034(3) 0.044(3) 0.033(2) 0.012(2) 0.005(2) 0.005(2)
C18 0.042(3) 0.041(3) 0.044(3) 0.012(2) 0.010(2) -0.004(2)
C17 0.035(3) 0.046(3) 0.047(3) 0.006(2) 0.004(2) -0.008(2)
C34 0.078(4) 0.051(3) 0.045(3) 0.007(3) 0.000(3) 0.012(3)
C32 0.039(3) 0.034(2) 0.030(2) 0.0010(19) 0.003(2) -0.001(2)
C26 0.105(8) 0.030(3) 0.065(5) 0.007(3) -0.013(5) -0.001(4)
C33 0.041(3) 0.035(2) 0.034(2) 0.0018(19) 0.001(2) 0.003(2)
N1 0.028(2) 0.0272(17) 0.0238(18) 0.0008(14) 0.0018(15) 0.0037(15)
O14 0.042(2) 0.066(2) 0.0357(19) 0.0073(17) 0.0082(17) -0.0007(18)
Cl1 0.0623(9) 0.0451(7) 0.0428(7) -0.0095(5) 0.0005(6) 0.0112(6)
Cl2 0.0767(10) 0.0453(7) 0.0296(6) -0.0032(5) -0.0048(6) -0.0028(7)
Cl3 0.0834(11) 0.0502(8) 0.0453(8) 0.0138(6) 0.0150(7) -0.0130(7)
Cl4 0.0721(11) 0.0655(10) 0.1009(14) 0.0342(9) 0.0182(10) -0.0084(9)
Cl5 0.153(2) 0.1336(19) 0.0497(10) -0.0077(11) -0.0065(11) 0.0792(17)
Cl6 0.0661(10) 0.0697(10) 0.0573(9) 0.0082(7) 0.0044(7) 0.0123(8)
Cl7 0.0605(9) 0.0527(8) 0.0572(8) 0.0154(6) 0.0131(7) 0.0002(7)
Cl8 0.0467(8) 0.0476(7) 0.0677(9) 0.0041(6) -0.0096(7) 0.0062(6)
Cl9 0.0667(9) 0.0418(7) 0.0584(8) 0.0116(6) 0.0206(7) 0.0190(7)
C4 0.054(3) 0.037(3) 0.024(2) 0.006(2) -0.004(2) -0.013(2)
C5 0.067(4) 0.055(3) 0.038(3) -0.004(2) -0.004(3) -0.026(3)
C2 0.046(3) 0.027(2) 0.028(2) -0.0004(18) -0.001(2) -0.007(2)
C10 0.032(3) 0.033(2) 0.027(2) 0.0016(18) -0.0004(19) -0.0018(19)
C11 0.032(3) 0.051(3) 0.047(3) 0.017(2) -0.001(2) 0.003(2)
C12 0.028(2) 0.025(2) 0.027(2) 0.0042(17) 0.0005(18) 0.0026(18)
C13 0.040(3) 0.032(2) 0.031(2) -0.0027(18) 0.002(2) -0.002(2)
C8 0.038(3) 0.032(2) 0.028(2) -0.0045(18) 0.001(2) 0.009(2)
C9 0.043(3) 0.048(3) 0.047(3) 0.007(2) 0.008(2) 0.014(2)
C6 0.032(2) 0.035(2) 0.030(2) -0.0054(19) 0.0012(19) -0.006(2)
C7 0.060(3) 0.036(3) 0.027(2) -0.0021(19) 0.006(2) -0.005(2)
N2 0.072(3) 0.031(2) 0.030(2) -0.0034(17) -0.008(2) -0.001(2)
O1 0.0354(17) 0.0277(15) 0.0224(14) 0.0025(12) -0.0018(12) -0.0025(13)
O2 0.059(2) 0.0325(17) 0.0267(17) -0.0005(13) -0.0045(16) -0.0138(16)
O3 0.062(2) 0.0249(15) 0.0278(17) 0.0019(13) -0.0042(15) 0.0011(15)
O4 0.047(2) 0.0367(17) 0.0289(17) 0.0028(14) 0.0005(14) -0.0138(15)
O5 0.0414(19) 0.0323(16) 0.0224(15) 0.0021(12) -0.0017(13) 0.0014(14)
O6 0.0317(17) 0.0400(17) 0.0296(16) 0.0095(13) 0.0004(13) -0.0047(14)
O7 0.0312(17) 0.0308(16) 0.0302(16) 0.0008(12) 0.0046(13) -0.0002(13)
O8 0.0341(17) 0.0276(15) 0.0252(15) 0.0005(12) 0.0027(13) -0.0014(13)
O9 0.0318(17) 0.0296(15) 0.0282(16) 0.0056(12) -0.0001(13) -0.0002(13)
O10 0.0336(17) 0.0287(15) 0.0302(16) 0.0015(12) 0.0004(13) 0.0055(13)
O11 0.0408(19) 0.0310(16) 0.0251(15) -0.0009(12) -0.0008(13) -0.0004(14)
O12 0.0421(19) 0.0275(16) 0.0357(17) 0.0024(13) -0.0024(14) 0.0031(14)
O13 0.046(2) 0.0275(15) 0.0280(16) -0.0013(13) -0.0026(14) 0.0033(14)
Ru1 0.0464(2) 0.02324(17) 0.02452(19) -0.00015(13) -0.00344(16) -0.00095(16)
Ru2 0.0324(2) 0.02976(18) 0.02293(18) 0.00286(13) -0.00066(14) -0.00345(15)
Ru3 0.0298(2) 0.02456(17) 0.02260(17) 0.00161(13) -0.00006(14) 0.00059(14)

loop_
_atom_type_symbol
_atom_type_description
_atom_type_scat_dispersion_real
_atom_type_scat_dispersion_imag
_atom_type_scat_source
C C 0.0033 0.0016 'International Tables Vol C Tables 4.2.6.8 and 6.1.1.4'
H H 0.0000 0.0000 'International Tables Vol C Tables 4.2.6.8 and 6.1.1.4'
N N 0.0061 0.0033 'International Tables Vol C Tables 4.2.6.8 and 6.1.1.4'
O O 0.0106 0.0060 'International Tables Vol C Tables 4.2.6.8 and 6.1.1.4'
Ru Ru -1.2594 0.8363 'International Tables Vol C Tables 4.2.6.8 and 6.1.1.4'
Cl Cl 0.1484 0.1585 'International Tables Vol C Tables 4.2.6.8 and 6.1.1.4'

loop_
_geom_angle_atom_site_label_1
_geom_angle_atom_site_label_2
_geom_angle_atom_site_label_3
_geom_angle
C28A C27A N2 116.1(12)
C27A C28A C25 121.5(13)
C24 C29A C30A 119.2(10)
C29A C30A C31A 121.9(14)
C26 C31A C30A 118.5(18)
N2 C27B C28B 129.8(19)
C25 C28B C27B 120.3(18)
C30B C29B C24 118.8(12)
C29B C30B C31B 118.7(16)
C30B C31B C26 123.5(16)
C28B C25 C24 114.4(11)
C28B C25 C26 124.9(11)
C24 C25 C26 117.0(7)
C28B C25 C28A 26.7(16)
C24 C25 C28A 117.6(8)
C26 C25 C28A 124.8(9)
C29A C24 C25 116.8(7)
C29A C24 C23 122.8(7)
C25 C24 C23 116.7(6)
C29A C24 C29B 38.1(6)
C25 C24 C29B 119.2(6)
C23 C24 C29B 120.2(7)
N2 C23 C24 124.3(6)
C21 C22 N1 122.1(4)
N1 C14 C15 123.9(4)
O14 C1 Ru2 178.5(4)
C22 C21 C20 120.1(4)
C21 C20 C15 118.0(4)
C21 C20 C19 123.5(4)
C15 C20 C19 118.5(4)
C16 C15 C20 120.0(4)
C16 C15 C14 122.5(4)
C20 C15 C14 117.5(4)
C17 C16 C15 120.1(4)
C18 C19 C20 119.9(4)
C19 C18 C17 121.6(4)
C16 C17 C18 120.0(5)
Cl5 C34 Cl4 108.4(4)
Cl5 C34 Cl6 111.0(3)
Cl4 C34 Cl6 109.9(3)
Cl1 C32 Cl3 111.0(3)
Cl1 C32 Cl2 110.6(3)
Cl3 C32 Cl2 109.2(3)
C31A C26 C25 123.5(13)
C31A C26 C31B 22.2(11)
C25 C26 C31B 118.7(10)
Cl8 C33 Cl9 109.9(3)
Cl8 C33 Cl7 110.6(3)
Cl9 C33 Cl7 110.8(3)
C14 N1 C22 118.4(4)
C14 N1 Ru3 121.4(3)
C22 N1 Ru3 120.2(3)
O4 C4 O2 127.6(4)
O4 C4 C5 117.3(5)
O2 C4 C5 115.1(5)
O5 C2 O3 127.0(4)
O5 C2 C3 116.4(4)
O3 C2 C3 116.5(4)
O6 C10 O9 126.8(4)
O6 C10 C11 116.7(4)
O9 C10 C11 116.5(4)
O7 C12 O8 127.1(4)
O7 C12 C13 116.9(4)
O8 C12 C13 116.1(4)
O10 C8 O12 126.6(4)
O10 C8 C9 116.4(4)
O12 C8 C9 117.0(4)
O13 C6 O11 126.3(4)
O13 C6 C7 118.2(4)
O11 C6 C7 115.6(4)
C27B N2 C23 108.6(10)
C27B N2 C27A 27.1(13)
C23 N2 C27A 122.5(8)
C27B N2 Ru1 127.4(10)
C23 N2 Ru1 122.7(4)
C27A N2 Ru1 113.5(7)
Ru3 O1 Ru1 120.63(16)
Ru3 O1 Ru2 119.71(15)
Ru1 O1 Ru2 119.63(14)
C4 O2 Ru1 130.1(3)
C2 O3 Ru1 133.3(3)
C4 O4 Ru2 131.7(3)
C2 O5 Ru2 128.2(3)
C10 O6 Ru2 128.9(3)
C12 O7 Ru2 134.5(3)
C12 O8 Ru3 128.7(3)
C10 O9 Ru3 133.0(3)
C8 O10 Ru3 132.7(3)
C6 O11 Ru3 124.8(3)
C8 O12 Ru1 125.6(3)
C6 O13 Ru1 131.8(3)
O1 Ru1 O2 92.58(13)
O1 Ru1 O12 94.38(12)
O2 Ru1 O12 172.72(13)
O1 Ru1 O13 96.11(12)
O2 Ru1 O13 88.90(13)
O12 Ru1 O13 88.22(13)
O1 Ru1 O3 95.78(12)
O2 Ru1 O3 92.46(13)
O12 Ru1 O3 88.98(13)
O13 Ru1 O3 167.96(12)
O1 Ru1 N2 176.28(17)
O2 Ru1 N2 83.83(17)
O12 Ru1 N2 89.26(16)
O13 Ru1 N2 84.80(14)
O3 Ru1 N2 83.46(14)
C1 Ru2 O1 179.45(17)
C1 Ru2 O5 88.15(17)
O1 Ru2 O5 91.30(12)
C1 Ru2 O6 89.24(17)
O1 Ru2 O6 91.30(12)
O5 Ru2 O6 177.38(12)
C1 Ru2 O7 89.07(17)
O1 Ru2 O7 90.82(12)
O5 Ru2 O7 84.93(12)
O6 Ru2 O7 95.36(12)
C1 Ru2 O4 87.16(17)
O1 Ru2 O4 92.94(12)
O5 Ru2 O4 94.46(12)
O6 Ru2 O4 85.08(13)
O7 Ru2 O4 176.20(12)
O1 Ru3 O8 93.72(12)
O1 Ru3 O11 93.76(12)
O8 Ru3 O11 172.50(12)
O1 Ru3 O9 96.70(13)
O8 Ru3 O9 92.76(12)
O11 Ru3 O9 86.95(12)
O1 Ru3 O10 95.21(12)
O8 Ru3 O10 87.47(12)
O11 Ru3 O10 91.26(12)
O9 Ru3 O10 168.05(12)
O1 Ru3 N1 179.53(14)
O8 Ru3 N1 86.54(13)
O11 Ru3 N1 85.98(13)
O9 Ru3 N1 83.69(13)
O10 Ru3 N1 84.40(13)

loop_
_geom_bond_atom_site_label_1
_geom_bond_atom_site_label_2
_geom_bond_distance
C27A C28A 1.34(3)
C27A N2 1.486(17)
C28A C25 1.537(17)
C29A C24 1.305(12)
C29A C30A 1.346(15)
C30A C31A 1.41(3)
C31A C26 1.17(2)
C27B N2 1.27(2)
C27B C28B 1.38(3)
C28B C25 1.20(2)
C29B C30B 1.367(17)
C29B C24 1.602(17)
C30B C31B 1.38(2)
C31B C26 1.53(2)
C25 C24 1.409(8)
C25 C26 1.422(9)
C24 C23 1.435(8)
C23 N2 1.285(7)
C22 C21 1.369(6)
C22 N1 1.370(5)
C14 N1 1.316(6)
C14 C15 1.413(6)
C1 O14 1.158(6)
C1 Ru2 1.842(5)
C3 C2 1.501(6)
C21 C20 1.408(7)
C20 C15 1.410(6)
C20 C19 1.430(6)
C15 C16 1.412(6)
C16 C17 1.368(7)
C19 C18 1.354(7)
C18 C17 1.405(7)
C34 Cl5 1.748(6)
C34 Cl4 1.764(7)
C34 Cl6 1.765(6)
C32 Cl1 1.750(5)
C32 Cl3 1.755(5)
C32 Cl2 1.758(5)
C33 Cl8 1.750(5)
C33 Cl9 1.752(5)
C33 Cl7 1.755(5)
N1 Ru3 2.117(3)
C4 O4 1.258(6)
C4 O2 1.262(6)
C4 C5 1.515(7)
C2 O5 1.255(5)
C2 O3 1.263(5)
C10 O6 1.256(5)
C10 O9 1.263(5)
C10 C11 1.501(6)
C12 O7 1.259(5)
C12 O8 1.270(5)
C12 C13 1.504(6)
C8 O10 1.263(5)
C8 O12 1.265(6)
C8 C9 1.510(7)
C6 O13 1.257(5)
C6 O11 1.271(5)
C6 C7 1.504(6)
N2 Ru1 2.129(4)
O1 Ru3 1.888(3)
O1 Ru1 1.894(3)
O1 Ru2 2.056(3)
O2 Ru1 2.040(4)
O3 Ru1 2.059(3)
O4 Ru2 2.093(3)
O5 Ru2 2.074(3)
O6 Ru2 2.076(3)
O7 Ru2 2.090(3)
O8 Ru3 2.032(3)
O9 Ru3 2.042(3)
O10 Ru3 2.062(3)
O11 Ru3 2.033(3)
O12 Ru1 2.049(3)
O13 Ru1 2.058(3)
